data_2218557
loop_
_publ_author_name
'Kettmann, Viktor'
'Sv\<etl\'ik, Jan'
'Veizerov\'a, Lucia'

_publ_section_title
;Ethyl
 6-ethoxycarbonylmethyl-4-(2-hydroxyphenyl)-2-oxo-1,2,3,4-tetrahydropyrimidine-5-carboxylate
;
_journal_coeditor_code WK2083
_journal_issue 6
_journal_name_full 'Acta Crystallographica Section E'
_journal_page_first o1092
_journal_paper_doi 10.1107/S1600536808012683
_journal_volume 64
_journal_year 2008
_chemical_formula_iupac 'C17 H20 N2 O6'
_chemical_formula_moiety 'C17 H20 N2 O6'
_chemical_formula_sum 'C17 H20 N2 O6'
_chemical_formula_weight 348.35
_chemical_melting_point 489
_chemical_name_systematic
;
Ethyl 6-ethoxycarbonylmethyl-4-(2-hydroxyphenyl)-2-oxo-1,2,3,4-
tetrahydropyrimidine-5-carboxylate
;
_space_group_IT_number 2
_symmetry_cell_setting triclinic
_symmetry_space_group_name_Hall '-P 1'
_symmetry_space_group_name_H-M 'P -1'
_atom_sites_solution_hydrogens geom
_atom_sites_solution_primary direct
_atom_sites_solution_secondary difmap
_cell_angle_alpha 71.47(4)
_cell_angle_beta 82.78(5)
_cell_angle_gamma 75.05(4)
_cell_formula_units_Z 2
_cell_length_a 8.783(2)
_cell_length_b 9.336(3)
_cell_length_c 11.415(4)
_cell_measurement_reflns_used 20
_cell_measurement_temperature 296(2)
_cell_measurement_theta_max 18
_cell_measurement_theta_min 7
_cell_volume 856.5(5)
_computing_cell_refinement 'XSCANS  (Siemens, 1991)'
_computing_data_collection 'XSCANS (Siemens, 1991)'
_computing_data_reduction 'XSCANS  (Siemens, 1991)'
_computing_molecular_graphics 'PLATON (Spek, 2003)'
_computing_publication_material 'SHELXL97 (Sheldrick, 2008)'
_computing_structure_refinement 'SHELXL97 (Sheldrick, 2008)'
_computing_structure_solution 'SHELXS97 (Sheldrick, 2008)'
_diffrn_ambient_temperature 296(2)
_diffrn_measured_fraction_theta_full 0.993
_diffrn_measured_fraction_theta_max 0.993
_diffrn_measurement_device_type 'Siemens P4'
_diffrn_measurement_method \w/2\q
_diffrn_radiation_monochromator graphite
_diffrn_radiation_source 'fine-focus sealed tube'
_diffrn_radiation_type MoK\a
_diffrn_radiation_wavelength 0.71073
_diffrn_reflns_av_R_equivalents 0.0403
_diffrn_reflns_av_sigmaI/netI 0.0366
_diffrn_reflns_limit_h_max 12
_diffrn_reflns_limit_h_min -1
_diffrn_reflns_limit_k_max 12
_diffrn_reflns_limit_k_min -12
_diffrn_reflns_limit_l_max 16
_diffrn_reflns_limit_l_min -16
_diffrn_reflns_number 5849
_diffrn_reflns_theta_full 30.00
_diffrn_reflns_theta_max 30.00
_diffrn_reflns_theta_min 1.88
_diffrn_standards_decay_% 0
_diffrn_standards_interval_count 97
_diffrn_standards_number 3
_exptl_absorpt_coefficient_mu 0.103
_exptl_absorpt_correction_type none
_exptl_crystal_colour colourless
_exptl_crystal_density_diffrn 1.351
_exptl_crystal_density_method 'not measured'
_exptl_crystal_description prism
_exptl_crystal_F_000 368
_exptl_crystal_size_max 0.30
_exptl_crystal_size_mid 0.25
_exptl_crystal_size_min 0.20
_refine_diff_density_max 0.312
_refine_diff_density_min -0.315
_refine_ls_extinction_method none
_refine_ls_goodness_of_fit_ref 1.036
_refine_ls_hydrogen_treatment constr
_refine_ls_matrix_type full
_refine_ls_number_parameters 229
_refine_ls_number_reflns 4950
_refine_ls_number_restraints 0
_refine_ls_restrained_S_all 1.036
_refine_ls_R_factor_all 0.0711
_refine_ls_R_factor_gt 0.0573
_refine_ls_shift/su_max 0.001
_refine_ls_shift/su_mean 0.000
_refine_ls_structure_factor_coef Fsqd
_refine_ls_weighting_details 'calc w=1/[\s^2^(Fo^2^)+(0.0972P)^2^+0.1877P] where P=(Fo^2^+2Fc^2^)/3'
_refine_ls_weighting_scheme calc
_refine_ls_wR_factor_gt 0.1613
_refine_ls_wR_factor_ref 0.1740
_reflns_number_gt 3935
_reflns_number_total 4950
_reflns_threshold_expression I>2\s(I)
_cod_data_source_file wk2083.cif
_cod_data_source_block I
_cod_original_sg_symbol_Hall '-P 1 '
_cod_database_code 2218557
_cod_database_fobs_code 2218557

loop_
_symmetry_equiv_pos_as_xyz
'x, y, z'
'-x, -y, -z'

loop_
_atom_site_type_symbol
_atom_site_label
_atom_site_fract_x
_atom_site_fract_y
_atom_site_fract_z
_atom_site_U_iso_or_equiv
_atom_site_adp_type
_atom_site_calc_flag
_atom_site_refinement_flags
_atom_site_occupancy
N N1 0.10214(15) 0.47412(12) 0.13671(11) 0.0350(3) Uani d . 1
H H1 0.0749 0.5465 0.0692 0.042 Uiso calc R 1
C C2 0.11515(15) 0.32189(14) 0.13967(13) 0.0315(3) Uani d . 1
O O1 0.06497(13) 0.29448(11) 0.05495(10) 0.0408(3) Uani d . 1
N N3 0.17844(14) 0.21317(12) 0.24052(11) 0.0344(3) Uani d . 1
H H3 0.1615 0.1218 0.2584 0.041 Uiso calc R 1
C C4 0.27587(15) 0.24302(13) 0.32230(12) 0.0304(3) Uani d . 1
H H4 0.2669 0.1704 0.4051 0.037 Uiso calc R 1
C C5 0.21064(15) 0.40660(14) 0.33107(12) 0.0307(3) Uani d . 1
C C6 0.13046(15) 0.51589(13) 0.23577(12) 0.0302(3) Uani d . 1
C C7 0.44794(15) 0.21163(14) 0.27695(12) 0.0315(3) Uani d . 1
C C8 0.51674(18) 0.32744(17) 0.19754(16) 0.0431(3) Uani d . 1
H H8 0.4584 0.4297 0.1753 0.052 Uiso calc R 1
C C9 0.6717(2) 0.2929(2) 0.15072(18) 0.0521(4) Uani d . 1
H H9 0.7161 0.3715 0.0975 0.063 Uiso calc R 1
C C10 0.75860(19) 0.1417(2) 0.18372(18) 0.0519(4) Uani d . 1
H H10 0.8617 0.1182 0.1519 0.062 Uiso calc R 1
C C11 0.69370(19) 0.02481(19) 0.26383(17) 0.0469(4) Uani d . 1
H H11 0.7536 -0.0768 0.2867 0.056 Uiso calc R 1
C C12 0.53881(16) 0.05890(15) 0.31031(14) 0.0353(3) Uani d . 1
O O2 0.46665(14) -0.05252(12) 0.38635(12) 0.0489(3) Uani d . 1
H H2 0.5328 -0.1341 0.4106 0.073 Uiso calc R 1
C C13 0.24784(17) 0.43413(15) 0.44190(13) 0.0367(3) Uani d . 1
O O3 0.31840(19) 0.33335(14) 0.52678(12) 0.0602(4) Uani d . 1
O O4 0.19773(16) 0.58055(12) 0.44378(11) 0.0485(3) Uani d . 1
C C14 0.2312(3) 0.6194(2) 0.55027(18) 0.0582(5) Uani d . 1
H H14A 0.3441 0.6037 0.5551 0.070 Uiso calc R 1
H H14B 0.1912 0.5542 0.6260 0.070 Uiso calc R 1
C C15 0.1516(3) 0.7858(2) 0.5332(2) 0.0668(6) Uani d . 1
H H15A 0.1992 0.8497 0.4624 0.100 Uiso calc R 1
H H15B 0.1627 0.8131 0.6055 0.100 Uiso calc R 1
H H15C 0.0417 0.8016 0.5208 0.100 Uiso calc R 1
C C16 0.06044(17) 0.68574(14) 0.22359(14) 0.0363(3) Uani d . 1
H H16A -0.0109 0.7274 0.1562 0.044 Uiso calc R 1
H H16B -0.0022 0.6925 0.2988 0.044 Uiso calc R 1
C C17 0.17511(19) 0.78803(15) 0.20076(15) 0.0403(3) Uani d . 1
O O5 0.13786(18) 0.91436(13) 0.21651(16) 0.0651(4) Uani d . 1
O O6 0.31602(15) 0.72710(13) 0.15956(13) 0.0521(3) Uani d . 1
C C18 0.4286(3) 0.8264(3) 0.1244(3) 0.0778(7) Uani d . 1
H H18A 0.4017 0.9049 0.0460 0.093 Uiso calc R 1
H H18B 0.4240 0.8786 0.1864 0.093 Uiso calc R 1
C C19 0.5842(3) 0.7343(3) 0.1139(4) 0.0954(9) Uani d . 1
H H19A 0.6129 0.6613 0.1931 0.143 Uiso calc R 1
H H19B 0.6572 0.8004 0.0864 0.143 Uiso calc R 1
H H19C 0.5870 0.6792 0.0553 0.143 Uiso calc R 1

loop_
_atom_site_aniso_label
_atom_site_aniso_U_11
_atom_site_aniso_U_22
_atom_site_aniso_U_33
_atom_site_aniso_U_12
_atom_site_aniso_U_13
_atom_site_aniso_U_23
N1 0.0449(6) 0.0191(5) 0.0410(6) -0.0060(4) -0.0108(5) -0.0068(4)
C2 0.0302(6) 0.0220(5) 0.0430(7) -0.0070(4) -0.0017(5) -0.0100(5)
O1 0.0490(6) 0.0278(5) 0.0503(6) -0.0086(4) -0.0120(5) -0.0145(4)
N3 0.0371(6) 0.0183(4) 0.0485(6) -0.0078(4) -0.0076(5) -0.0076(4)
C4 0.0316(6) 0.0192(5) 0.0374(6) -0.0034(4) -0.0032(5) -0.0057(4)
C5 0.0309(6) 0.0208(5) 0.0386(6) -0.0023(4) -0.0031(5) -0.0086(4)
C6 0.0301(6) 0.0200(5) 0.0400(6) -0.0040(4) -0.0043(5) -0.0086(4)
C7 0.0306(6) 0.0246(5) 0.0377(6) -0.0014(4) -0.0050(5) -0.0098(5)
C8 0.0376(7) 0.0299(6) 0.0546(9) -0.0049(5) 0.0012(6) -0.0062(6)
C9 0.0421(8) 0.0477(9) 0.0610(10) -0.0127(7) 0.0082(7) -0.0108(7)
C10 0.0331(7) 0.0566(10) 0.0660(11) -0.0028(7) 0.0024(7) -0.0262(8)
C11 0.0364(7) 0.0375(7) 0.0644(10) 0.0053(6) -0.0075(7) -0.0210(7)
C12 0.0345(6) 0.0257(6) 0.0450(7) -0.0006(5) -0.0095(5) -0.0118(5)
O2 0.0458(6) 0.0227(5) 0.0677(8) -0.0004(4) -0.0063(5) -0.0039(5)
C13 0.0402(7) 0.0268(6) 0.0403(7) -0.0018(5) -0.0062(5) -0.0094(5)
O3 0.0838(10) 0.0372(6) 0.0517(7) 0.0105(6) -0.0301(7) -0.0116(5)
O4 0.0702(8) 0.0307(5) 0.0453(6) 0.0010(5) -0.0188(5) -0.0164(4)
C14 0.0785(13) 0.0520(10) 0.0517(10) -0.0078(9) -0.0171(9) -0.0264(8)
C15 0.0932(16) 0.0557(11) 0.0642(12) -0.0218(11) 0.0058(11) -0.0351(10)
C16 0.0368(6) 0.0207(5) 0.0507(8) 0.0016(5) -0.0126(6) -0.0121(5)
C17 0.0508(8) 0.0217(5) 0.0483(8) -0.0047(5) -0.0154(6) -0.0082(5)
O5 0.0715(9) 0.0265(5) 0.1037(11) -0.0072(5) -0.0159(8) -0.0272(6)
O6 0.0534(7) 0.0329(5) 0.0741(8) -0.0180(5) 0.0064(6) -0.0185(5)
C18 0.0722(14) 0.0501(11) 0.116(2) -0.0352(10) 0.0059(13) -0.0184(12)
C19 0.0650(14) 0.0790(17) 0.154(3) -0.0359(13) 0.0172(16) -0.0439(18)

loop_
_atom_type_symbol
_atom_type_description
_atom_type_scat_dispersion_real
_atom_type_scat_dispersion_imag
_atom_type_scat_source
C C 0.0033 0.0016
; International Tables for Crystallography (1992).
Vol. C, Tables 4.2.6.8 and 6.1.1.4
;
H H 0.0000 0.0000
; International Tables for Crystallography (1992).
Vol. C, Tables 4.2.6.8 and 6.1.1.4
;
N N 0.0061 0.0033
; International Tables for Crystallography (1992).
Vol. C, Tables 4.2.6.8 and 6.1.1.4
;
O O 0.0106 0.0060
; International Tables for Crystallography (1992).
Vol. C, Tables 4.2.6.8 and 6.1.1.4
;

loop_
_geom_angle_atom_site_label_1
_geom_angle_atom_site_label_2
_geom_angle_atom_site_label_3
_geom_angle
C6 N1 C2 123.64(12)
C6 N1 H1 118.2
C2 N1 H1 118.2
O1 C2 N3 124.46(12)
O1 C2 N1 119.97(13)
N3 C2 N1 115.52(12)
C2 N3 C4 122.97(11)
C2 N3 H3 118.5
C4 N3 H3 118.5
N3 C4 C5 109.07(11)
N3 C4 C7 109.88(11)
C5 C4 C7 113.81(11)
N3 C4 H4 108.0
C5 C4 H4 108.0
C7 C4 H4 108.0
C6 C5 C13 125.23(12)
C6 C5 C4 119.05(12)
C13 C5 C4 115.65(11)
C5 C6 N1 119.39(11)
C5 C6 C16 127.74(12)
N1 C6 C16 112.86(11)
C8 C7 C12 118.38(13)
C8 C7 C4 122.55(12)
C12 C7 C4 118.97(12)
C7 C8 C9 121.11(15)
C7 C8 H8 119.4
C9 C8 H8 119.4
C10 C9 C8 119.64(16)
C10 C9 H9 120.2
C8 C9 H9 120.2
C9 C10 C11 120.39(15)
C9 C10 H10 119.8
C11 C10 H10 119.8
C10 C11 C12 120.09(15)
C10 C11 H11 120.0
C12 C11 H11 120.0
O2 C12 C11 122.69(13)
O2 C12 C7 116.89(13)
C11 C12 C7 120.39(15)
C12 O2 H2 109.5
O3 C13 O4 121.72(14)
O3 C13 C5 123.83(13)
O4 C13 C5 114.46(12)
C13 O4 C14 118.33(13)
O4 C14 C15 107.06(16)
O4 C14 H14A 110.3
C15 C14 H14A 110.3
O4 C14 H14B 110.3
C15 C14 H14B 110.3
H14A C14 H14B 108.6
C14 C15 H15A 109.5
C14 C15 H15B 109.5
H15A C15 H15B 109.5
C14 C15 H15C 109.5
H15A C15 H15C 109.5
H15B C15 H15C 109.5
C17 C16 C6 116.62(12)
C17 C16 H16A 108.1
C6 C16 H16A 108.1
C17 C16 H16B 108.1
C6 C16 H16B 108.1
H16A C16 H16B 107.3
O5 C17 O6 124.41(16)
O5 C17 C16 122.19(16)
O6 C17 C16 113.38(12)
C17 O6 C18 116.16(15)
C19 C18 O6 109.59(19)
C19 C18 H18A 109.8
O6 C18 H18A 109.8
C19 C18 H18B 109.8
O6 C18 H18B 109.8
H18A C18 H18B 108.2
C18 C19 H19A 109.5
C18 C19 H19B 109.5
H19A C19 H19B 109.5
C18 C19 H19C 109.5
H19A C19 H19C 109.5
H19B C19 H19C 109.5

loop_
_geom_bond_atom_site_label_1
_geom_bond_atom_site_label_2
_geom_bond_distance
_geom_bond_publ_flag
N1 C6 1.3761(18) yes
N1 C2 1.3859(16) yes
N1 H1 0.8600 ?
C2 O1 1.2319(17) yes
C2 N3 1.3385(19) yes
N3 C4 1.4733(18) yes
N3 H3 0.8600 ?
C4 C5 1.5172(17) yes
C4 C7 1.5196(19) ?
C4 H4 0.9800 ?
C5 C6 1.3553(19) yes
C5 C13 1.458(2) ?
C6 C16 1.5134(17) ?
C7 C8 1.390(2) ?
C7 C12 1.3997(18) ?
C8 C9 1.393(2) ?
C8 H8 0.9300 ?
C9 C10 1.376(3) ?
C9 H9 0.9300 ?
C10 C11 1.381(3) ?
C10 H10 0.9300 ?
C11 C12 1.391(2) ?
C11 H11 0.9300 ?
C12 O2 1.366(2) ?
O2 H2 0.8200 ?
C13 O3 1.2161(19) ?
C13 O4 1.3299(17) ?
O4 C14 1.456(2) ?
C14 C15 1.490(3) ?
C14 H14A 0.9700 ?
C14 H14B 0.9700 ?
C15 H15A 0.9600 ?
C15 H15B 0.9600 ?
C15 H15C 0.9600 ?
C16 C17 1.505(2) ?
C16 H16A 0.9700 ?
C16 H16B 0.9700 ?
C17 O5 1.2047(18) ?
C17 O6 1.318(2) ?
O6 C18 1.461(2) ?
C18 C19 1.428(4) ?
C18 H18A 0.9700 ?
C18 H18B 0.9700 ?
C19 H19A 0.9600 ?
C19 H19B 0.9600 ?
C19 H19C 0.9600 ?

loop_
_geom_hbond_atom_site_label_D
_geom_hbond_atom_site_label_H
_geom_hbond_atom_site_label_A
_geom_hbond_site_symmetry_A
_geom_hbond_distance_DH
_geom_hbond_distance_HA
_geom_hbond_distance_DA
_geom_hbond_angle_DHA
N1 H1 O1 2_565 0.86 1.97 2.788(2) 158.6
O2 H2 O3 2_656 0.82 1.95 2.772(2) 177.1
N3 H3 O5 1_545 0.86 2.20 3.0014(18) 154.9

loop_
_geom_torsion_atom_site_label_1
_geom_torsion_atom_site_label_2
_geom_torsion_atom_site_label_3
_geom_torsion_atom_site_label_4
_geom_torsion
_geom_torsion_publ_flag
C6 N1 C2 O1 168.78(13) ?
C6 N1 C2 N3 -8.8(2) ?
O1 C2 N3 C4 162.57(13) ?
N1 C2 N3 C4 -19.99(19) ?
C2 N3 C4 C5 36.47(17) ?
C2 N3 C4 C7 -88.92(15) ?
N3 C4 C5 C6 -27.05(17) ?
C7 C4 C5 C6 96.02(15) ?
N3 C4 C5 C13 155.91(12) ?
C7 C4 C5 C13 -81.02(15) ?
C13 C5 C6 N1 -179.52(13) ?
C4 C5 C6 N1 3.74(19) ?
C13 C5 C6 C16 -1.2(2) ?
C4 C5 C6 C16 -177.95(12) ?
C2 N1 C6 C5 16.6(2) ?
C2 N1 C6 C16 -161.95(13) ?
N3 C4 C7 C8 93.30(16) ?
C5 C4 C7 C8 -29.33(19) yes
N3 C4 C7 C12 -82.87(15) ?
C5 C4 C7 C12 154.50(12) ?
C12 C7 C8 C9 0.8(2) ?
C4 C7 C8 C9 -175.40(15) ?
C7 C8 C9 C10 -0.2(3) ?
C8 C9 C10 C11 -0.7(3) ?
C9 C10 C11 C12 1.0(3) ?
C10 C11 C12 O2 177.68(15) ?
C10 C11 C12 C7 -0.3(2) ?
C8 C7 C12 O2 -178.66(14) ?
C4 C7 C12 O2 -2.32(19) ?
C8 C7 C12 C11 -0.5(2) ?
C4 C7 C12 C11 175.82(13) ?
C6 C5 C13 O3 179.07(16) yes
C4 C5 C13 O3 -4.1(2) ?
C6 C5 C13 O4 -0.8(2) ?
C4 C5 C13 O4 176.03(12) ?
O3 C13 O4 C14 0.9(3) ?
C5 C13 O4 C14 -179.27(15) ?
C13 O4 C14 C15 -175.54(17) ?
C5 C6 C16 C17 71.9(2) yes
N1 C6 C16 C17 -109.73(15) ?
C6 C16 C17 O5 -163.22(15) ?
C6 C16 C17 O6 18.42(19) yes
O5 C17 O6 C18 -3.9(3) ?
C16 C17 O6 C18 174.44(17) ?
C17 O6 C18 C19 164.6(2) ?

loop_
_cod_related_entry_id
_cod_related_entry_database
_cod_related_entry_code
1 ChemSpider 10604846
